data_2206347
loop_
_publ_author_name
'Friese, K.'
'Grzechnik, A.'
'Morgenroth, W.'
'Buth, G.'
'Doyle, S.'
'Gesland, J.-Y.'

_publ_section_title
;
Synchrotron study of pyrochlore-related NaCdZn~2~F~7~
;
_journal_coeditor_code BR6202
_journal_issue 8
_journal_name_full 'Acta Crystallographica, Section E'
_journal_page_first i182
_journal_page_last i184
_journal_paper_doi 10.1107/S160053680502297X
_journal_volume 61
_journal_year 2005
_chemical_compound_source Synthetic
_chemical_formula_iupac 'Na Cd Zn2 F7'
_chemical_formula_structural 'Na Cd Zn2 F7'
_chemical_formula_sum 'Cd F7 Na Zn2'
_chemical_formula_weight 399.13
_chemical_name_systematic
;
sodium cadmium dizinc heptafluoride
;
_space_group_IT_number 227
_symmetry_cell_setting cubic
_symmetry_space_group_name_Hall '-F 4vw 2vw 3'
_symmetry_space_group_name_H-M 'F d -3 m :2'
_atom_sites_solution_primary direct
_atom_sites_solution_secondary difmap
_cell_angle_alpha 90
_cell_angle_beta 90
_cell_angle_gamma 90
_cell_formula_units_Z 8
_cell_length_a 10.34657(3)
_cell_length_b 10.34657(3)
_cell_length_c 10.34657(3)
_cell_measurement_reflns_used 67
_cell_measurement_temperature 293(2)
_cell_measurement_theta_max 35.0
_cell_measurement_theta_min 3
_cell_volume 1107.615(3)
_computing_cell_refinement
;
LeBail fit of synchrotron powder data (JANA2000;  Pet\<ri\<cek & Du\<sek,
2000)
;
_computing_data_collection 'DIF4 (Eichhorn & Lippmann, 2001)'
_computing_data_reduction 'REDUCE (Eichhorn, 1995) and AVSORT (Eichhorn, 1992)'
_computing_molecular_graphics 'ATOMS (Dowty, 1999)'
_computing_publication_material JANA2000'
_computing_structure_refinement JANA2000
_computing_structure_solution 'SIR97 (Altomare <i>et al.</i>, 1999)'
_database_code_amcsd 0010456
_diffrn_ambient_temperature 293(2)
_diffrn_measured_fraction_theta_full 1.000
_diffrn_measured_fraction_theta_max 1.000
_diffrn_measurement_device_type 'Beamline D3 four-circle'
_diffrn_measurement_method \w
_diffrn_radiation_monochromator 'double crystal Si (111)'
_diffrn_radiation_source 'Hasylab, Hamburg, Germany'
_diffrn_radiation_type synchrotron
_diffrn_radiation_wavelength 0.45
_diffrn_reflns_av_R_equivalents 0.0538
_diffrn_reflns_limit_h_max 24
_diffrn_reflns_limit_h_min -7
_diffrn_reflns_limit_k_max 24
_diffrn_reflns_limit_k_min -24
_diffrn_reflns_limit_l_max 23
_diffrn_reflns_limit_l_min -24
_diffrn_reflns_number 8160
_diffrn_reflns_theta_full 31.95
_diffrn_reflns_theta_max 31.8
_diffrn_reflns_theta_min 1.50
_diffrn_standards_decay_% 0
_diffrn_standards_interval_time '45 min'
_diffrn_standards_number 2
_exptl_absorpt_coefficient_mu 8.902
_exptl_absorpt_correction_T_max 0.4972
_exptl_absorpt_correction_T_min 0.2653
_exptl_absorpt_correction_type numerical
_exptl_absorpt_process_details '(JANA2000; Pet\<ri\<cek & Du\<sek, 2000)'
_exptl_crystal_colour colourless
_exptl_crystal_density_diffrn 4.7856
_exptl_crystal_density_method 'not measured'
_exptl_crystal_description irregular
_exptl_crystal_F_000 1456
_exptl_crystal_size_max 0.06
_exptl_crystal_size_mid 0.04
_exptl_crystal_size_min 0.0115
_refine_diff_density_max 3.97
_refine_diff_density_min -1.18
_refine_ls_extinction_coef 0.21(2)
_refine_ls_extinction_method 'Gaussian Type I (Becker & Coppens, 1974)'
_refine_ls_goodness_of_fit_ref 2.30
_refine_ls_matrix_type full
_refine_ls_number_parameters 11
_refine_ls_number_reflns 404
_refine_ls_number_restraints 3
_refine_ls_R_factor_all 0.0393
_refine_ls_R_factor_gt 0.0317
_refine_ls_shift/su_max -0.0137
_refine_ls_shift/su_mean 0.0031
_refine_ls_structure_factor_coef F
_refine_ls_weighting_details 'w = 1/[\s^2^(F~o~)+ (0.01F~o~)^2^]'
_refine_ls_weighting_scheme calc
_refine_ls_wR_factor_gt 0.0230
_refine_ls_wR_factor_ref 0.0393
_reflns_number_gt 324
_reflns_number_total 404
_reflns_threshold_expression I>3\s(I)
_cod_data_source_file br6202.cif
_cod_original_sg_symbol_H-M 'F d -3 m'
_cod_original_formula_sum 'Cd1 F7 Na1 Zn2'
_cod_database_code 2206347
_amcsd_formula_title NaCdZn2F7

loop_
_symmetry_equiv_pos_site_id
_space_group_symop_operation_xyz
1 x,y,z
2 -y,1/4+x,1/4+z
3 x,1/4-y,1/4-z
4 z,x,y
5 1/4-x,1/4-y,z
6 1/4+y,1/4+x,-z
7 -x,1/4+z,1/4+y
8 1/4+y,-x,1/4+z
9 1/4-x,y,1/4-z
10 1/4-z,1/4-x,y
11 -y,-x,-z
12 1/4+x,-z,1/4+y
13 z,1/4-x,1/4-y
14 1/4+x,1/4+z,-y
15 1/4-z,x,1/4-y
16 -x,-z,-y
17 1/4+z,-y,1/4+x
18 y,z,x
19 -z,1/4+y,1/4+x
20 1/4-y,1/4-z,x
21 1/4+z,1/4+y,-x
22 1/4-y,z,1/4-x
23 -z,-y,-x
24 y,1/4-z,1/4-x
25 -x,-y,-z
26 y,1/4-x,1/4-z
27 -x,1/4+y,1/4+z
28 -z,-x,-y
29 1/4+x,1/4+y,-z
30 1/4-y,1/4-x,z
31 x,1/4-z,1/4-y
32 1/4-y,x,1/4-z
33 1/4+x,-y,1/4+z
34 1/4+z,1/4+x,-y
35 y,x,z
36 1/4-x,z,1/4-y
37 -z,1/4+x,1/4+y
38 1/4-x,1/4-z,y
39 1/4+z,-x,1/4+y
40 x,z,y
41 1/4-z,y,1/4-x
42 -y,-z,-x
43 z,1/4-y,1/4-x
44 1/4+y,1/4+z,-x
45 1/4-z,1/4-y,x
46 1/4+y,-z,1/4+x
47 z,y,x
48 -y,1/4+z,1/4+x
49 x,1/2+y,1/2+z
50 -y,3/4+x,3/4+z
51 x,3/4-y,3/4-z
52 z,1/2+x,1/2+y
53 1/4-x,3/4-y,1/2+z
54 1/4+y,3/4+x,1/2-z
55 -x,3/4+z,3/4+y
56 1/4+y,1/2-x,3/4+z
57 1/4-x,1/2+y,3/4-z
58 1/4-z,3/4-x,1/2+y
59 -y,1/2-x,1/2-z
60 1/4+x,1/2-z,3/4+y
61 z,3/4-x,3/4-y
62 1/4+x,3/4+z,1/2-y
63 1/4-z,1/2+x,3/4-y
64 -x,1/2-z,1/2-y
65 1/4+z,1/2-y,3/4+x
66 y,1/2+z,1/2+x
67 -z,3/4+y,3/4+x
68 1/4-y,3/4-z,1/2+x
69 1/4+z,3/4+y,1/2-x
70 1/4-y,1/2+z,3/4-x
71 -z,1/2-y,1/2-x
72 y,3/4-z,3/4-x
73 -x,1/2-y,1/2-z
74 y,3/4-x,3/4-z
75 -x,3/4+y,3/4+z
76 -z,1/2-x,1/2-y
77 1/4+x,3/4+y,1/2-z
78 1/4-y,3/4-x,1/2+z
79 x,3/4-z,3/4-y
80 1/4-y,1/2+x,3/4-z
81 1/4+x,1/2-y,3/4+z
82 1/4+z,3/4+x,1/2-y
83 y,1/2+x,1/2+z
84 1/4-x,1/2+z,3/4-y
85 -z,3/4+x,3/4+y
86 1/4-x,3/4-z,1/2+y
87 1/4+z,1/2-x,3/4+y
88 x,1/2+z,1/2+y
89 1/4-z,1/2+y,3/4-x
90 -y,1/2-z,1/2-x
91 z,3/4-y,3/4-x
92 1/4+y,3/4+z,1/2-x
93 1/4-z,3/4-y,1/2+x
94 1/4+y,1/2-z,3/4+x
95 z,1/2+y,1/2+x
96 -y,3/4+z,3/4+x
97 1/2+x,y,1/2+z
98 1/2-y,1/4+x,3/4+z
99 1/2+x,1/4-y,3/4-z
100 1/2+z,x,1/2+y
101 3/4-x,1/4-y,1/2+z
102 3/4+y,1/4+x,1/2-z
103 1/2-x,1/4+z,3/4+y
104 3/4+y,-x,3/4+z
105 3/4-x,y,3/4-z
106 3/4-z,1/4-x,1/2+y
107 1/2-y,-x,1/2-z
108 3/4+x,-z,3/4+y
109 1/2+z,1/4-x,3/4-y
110 3/4+x,1/4+z,1/2-y
111 3/4-z,x,3/4-y
112 1/2-x,-z,1/2-y
113 3/4+z,-y,3/4+x
114 1/2+y,z,1/2+x
115 1/2-z,1/4+y,3/4+x
116 3/4-y,1/4-z,1/2+x
117 3/4+z,1/4+y,1/2-x
118 3/4-y,z,3/4-x
119 1/2-z,-y,1/2-x
120 1/2+y,1/4-z,3/4-x
121 1/2-x,-y,1/2-z
122 1/2+y,1/4-x,3/4-z
123 1/2-x,1/4+y,3/4+z
124 1/2-z,-x,1/2-y
125 3/4+x,1/4+y,1/2-z
126 3/4-y,1/4-x,1/2+z
127 1/2+x,1/4-z,3/4-y
128 3/4-y,x,3/4-z
129 3/4+x,-y,3/4+z
130 3/4+z,1/4+x,1/2-y
131 1/2+y,x,1/2+z
132 3/4-x,z,3/4-y
133 1/2-z,1/4+x,3/4+y
134 3/4-x,1/4-z,1/2+y
135 3/4+z,-x,3/4+y
136 1/2+x,z,1/2+y
137 3/4-z,y,3/4-x
138 1/2-y,-z,1/2-x
139 1/2+z,1/4-y,3/4-x
140 3/4+y,1/4+z,1/2-x
141 3/4-z,1/4-y,1/2+x
142 3/4+y,-z,3/4+x
143 1/2+z,y,1/2+x
144 1/2-y,1/4+z,3/4+x
145 1/2+x,1/2+y,z
146 1/2-y,3/4+x,1/4+z
147 1/2+x,3/4-y,1/4-z
148 1/2+z,1/2+x,y
149 3/4-x,3/4-y,z
150 3/4+y,3/4+x,-z
151 1/2-x,3/4+z,1/4+y
152 3/4+y,1/2-x,1/4+z
153 3/4-x,1/2+y,1/4-z
154 3/4-z,3/4-x,y
155 1/2-y,1/2-x,-z
156 3/4+x,1/2-z,1/4+y
157 1/2+z,3/4-x,1/4-y
158 3/4+x,3/4+z,-y
159 3/4-z,1/2+x,1/4-y
160 1/2-x,1/2-z,-y
161 3/4+z,1/2-y,1/4+x
162 1/2+y,1/2+z,x
163 1/2-z,3/4+y,1/4+x
164 3/4-y,3/4-z,x
165 3/4+z,3/4+y,-x
166 3/4-y,1/2+z,1/4-x
167 1/2-z,1/2-y,-x
168 1/2+y,3/4-z,1/4-x
169 1/2-x,1/2-y,-z
170 1/2+y,3/4-x,1/4-z
171 1/2-x,3/4+y,1/4+z
172 1/2-z,1/2-x,-y
173 3/4+x,3/4+y,-z
174 3/4-y,3/4-x,z
175 1/2+x,3/4-z,1/4-y
176 3/4-y,1/2+x,1/4-z
177 3/4+x,1/2-y,1/4+z
178 3/4+z,3/4+x,-y
179 1/2+y,1/2+x,z
180 3/4-x,1/2+z,1/4-y
181 1/2-z,3/4+x,1/4+y
182 3/4-x,3/4-z,y
183 3/4+z,1/2-x,1/4+y
184 1/2+x,1/2+z,y
185 3/4-z,1/2+y,1/4-x
186 1/2-y,1/2-z,-x
187 1/2+z,3/4-y,1/4-x
188 3/4+y,3/4+z,-x
189 3/4-z,3/4-y,x
190 3/4+y,1/2-z,1/4+x
191 1/2+z,1/2+y,x
192 1/2-y,3/4+z,1/4+x

loop_
_atom_site_label
_atom_site_fract_x
_atom_site_fract_y
_atom_site_fract_z
_atom_site_U_iso_or_equiv
_atom_site_adp_type
_atom_site_calc_flag
_atom_site_occupancy
_atom_site_type_symbol
Na 0 0 0 0.01952(5) Uani d 0.5 Na
Cd 0 0 0 0.01952(5) Uani d 0.5 Cd
Zn 0.5 0.5 0.5 0.01159(3) Uani d 1 Zn
F1 0.125 0.125 0.125 0.0198(2) Uani d 1 F
F2 0.125 0.125 0.41728(12) 0.0267(2) Uani d 1 F

loop_
_atom_site_aniso_label
_atom_site_aniso_U_11
_atom_site_aniso_U_22
_atom_site_aniso_U_33
_atom_site_aniso_U_12
_atom_site_aniso_U_13
_atom_site_aniso_U_23
_atom_site_aniso_type_symbol
Na 0.01952(8) 0.01952(8) 0.01952(8) -0.00344(5) -0.00344(5) -0.00344(5) Na
Cd 0.01952(8) 0.01952(8) 0.01952(8) -0.00368(7) -0.00368(7) -0.00368(7) Cd
Zn 0.01159(7) 0.01159(7) 0.01159(7) -0.00036(3) -0.00036(3) -0.00036(3) Zn
F1 0.0198(4) 0.0198(4) 0.0198(4) 0 0 0 F
F2 0.0250(3) 0.0250(3) 0.0302(6) -0.0131(4) 0 0 F

loop_
_atom_type_symbol
_atom_type_scat_dispersion_real
_atom_type_scat_dispersion_imag
_atom_type_scat_source
Na 0.013 0.010 'International Tables Vol C Tables  4.2.6.8 and 6.1.1.1'
Cd -2.522 3.404 'International Tables Vol C Tables  4.2.6.8 and 6.1.1.1'
Zn 0.286 0.632 'International Tables Vol C Tables  4.2.6.8 and 6.1.1.1'
F 0.005 0.004 'International Tables Vol C Tables  4.2.6.8 and 6.1.1.1'

loop_
_geom_angle_atom_site_label_1
_geom_angle_atom_site_label_2
_geom_angle_atom_site_label_3
_geom_angle_site_symmetry_1
_geom_angle_site_symmetry_3
_geom_angle
_geom_angle_publ_flag
F1 Na F1 . 25 180.0 y
F1 Na F2 . 26 78.67(2) y
F1 Na F2 . 50_544 101.33(2) y
F1 Na F2 . 55_544 101.33(2) n
F1 Na F2 . 31 78.67(2) n
F2 Na F2 50_544 26 180.0 n
F1 Na F2 . 178_445 101.33(2) n
F1 Na F2 . 10 78.67(2) n
F2 Na F2 50_544 31 63.750(10) y
F2 Na F2 50_544 55_544 116.250(10) y
F1 Na F2 25 50_544 78.67(2) n
F1 Na F2 25 26 101.33(2) n
F2 Na F2 50_544 10 63.750(10) n
F2 Na F2 26 50_544 180.0 n
F1 Na F2 25 31 101.33(2) n
F1 Na F2 25 55_544 78.67(2) n
F2 Na F2 26 55_544 63.750(10) n
F2 Na F2 26 31 116.250(10) n
F2 Na F2 26 10 116.250(10) n
F2 Na F2 26 178_445 63.750(10) n
F1 Na F2 25 178_445 78.67(2) n
F1 Na F1 . 25 180.0 n
F1 Cd F2 . 26 78.67(2) n
F1 Cd F2 . 50_544 101.33(2) n
F1 Cd F2 . 55_544 101.33(2) n
F1 Cd F2 . 31 78.67(2) n
F2 Cd F2 50_544 26 180.0 n
F1 Cd F2 . 178_445 101.33(2) n
F1 Cd F2 . 10 78.67(2) n
F2 Cd F2 50_544 31 63.750(10) n
F2 Cd F2 50_544 55_544 116.250(10) n
F1 Cd F2 25 50_544 78.67(2) n
F1 Cd F2 25 26 101.33(2) n
F2 Cd F2 50_544 10 63.750(10) n
F2 Cd F2 26 50_544 180.0 n
F1 Cd F2 25 31 101.33(2) n
F1 Cd F2 25 55_544 78.67(2) n
F2 Cd F2 26 55_544 63.750(10) n
F2 Cd F2 26 31 116.250(10) n
F2 Cd F2 26 10 116.250(10) n
F2 Cd F2 26 178_445 63.750(10) n
F1 Cd F2 25 178_445 78.67(2) n
F2 Zn F2 145 169_556 180.0 y
F2 Zn F2 145 76_655 82.35(3) y
F2 Zn F2 145 52 97.65(3) y
F2 Zn F2 145 132 97.65(3) n
F2 Zn F2 145 12_565 82.35(3) n
F2 Zn F2 169_556 76_655 97.65(3) n
F2 Zn F2 169_556 52 82.35(3) n
F2 Zn F2 169_556 132 82.35(3) n
F2 Zn F2 169_556 12_565 97.65(3) n
F2 Zn F2 52 12_565 82.35(3) n
F2 Zn F2 52 132 97.65(3) n
F2 Zn F2 52 76_655 180.0 n
Cd F1 Cd . 2 109.471 n
Na F1 Na . 2 109.471 n
Na F1 Na . 5 109.471 n
Cd F1 Cd . 5 109.471 n
Na F1 Na . 8 109.471 n
Cd F1 Cd . 8 109.471 n
Na F1 Na 2 5 109.471 n
Cd F1 Cd 2 5 109.471 n
Na F1 Na 2 8 109.471 n
Cd F1 Cd 2 8 109.471 n
Na F1 Na 5 8 109.471 n
Cd F1 Cd 5 8 109.471 n
Zn F2 Zn 145_445 149 129.80(6) y
Zn F2 Na 145_445 2 106.946(14) n
Zn F2 Cd 145_445 2 106.946(14) n
Zn F2 Na 145_445 8 106.946(14) n
Zn F2 Cd 145_445 8 106.946(14) n
Zn F2 Na 149 2 106.946(14) n
Zn F2 Cd 149 2 106.946(14) n
Zn F2 Na 149 8 106.946(14) n
Zn F2 Cd 149 8 106.946(14) n

loop_
_geom_bond_atom_site_label_1
_geom_bond_atom_site_label_2
_geom_bond_site_symmetry_2
_geom_bond_distance
_geom_bond_publ_flag
Na F1 . 2.2401 y
Na F1 25 2.2401 n
Na F2 50_544 2.5176(9) y
Na F2 26 2.5176(9) n
Na F2 55_544 2.5176(9) n
Na F2 31 2.5176(9) n
Na F2 10 2.5176(9) n
Na F2 178_445 2.5176(9) n
Na Na 2 3.6581 n
Na Cd 2 3.6581 n
Na Cd 50_544 3.6581 n
Na Cd 5 3.6581 n
Cd F1 . 2.2401 n
Cd F1 25 2.2401 n
Cd F2 50_544 2.5176(9) n
Cd F2 26 2.5176(9) n
Cd F2 55_544 2.5176(9) n
Cd F2 31 2.5176(9) n
Cd F2 10 2.5176(9) n
Cd F2 178_445 2.5176(9) n
Cd Na 2 3.6581 n
Cd Na 50_544 3.6581 n
Cd Na 5 3.6581 n
Zn F2 145 2.0197(5) y
Zn F2 169_556 2.0197(5) n
Zn F2 52 2.0197(5) n
Zn F2 76_655 2.0197(5) n
Zn F2 12_565 2.0197(5) n
Zn F2 132 2.0197(5) n
Zn Na 98 3.6581 n
Zn Na 146 3.6581 n
Zn Na 53 3.6581 n
F1 F2 50_544 3.0233(13) y
F2 F2 100_455 3.0406(13) n
F2 F2 124 2.6593(3) y
F2 F2 151_545 2.6593(3) n
F2 F2 79 3.0406(13) y
F2 F2 106 3.0406(13) n
F2 F2 130_455 2.6593(3) n
F2 F2 156_455 2.6593(3) n
F2 F2 84.545 3.0406(13) n

loop_
_cod_related_entry_id
_cod_related_entry_database
_cod_related_entry_code
1 AMCSD 0010456
